data_4083942
loop_
_publ_author_name
'Usui, Yoko'
'Hosotani, Sayaka'
'Ogawa, Aki'
'Nanjo, Masato'
'Mochida, Kunio'

_publ_section_title
;
 Successive Formation of Hydrido(germyl)platinum, Germaplatinacycle, and
 Germylene-Bridged Dinuclear Platinum Complexes from the Reaction of a
 Zerovalent Platinum Complex with \a,\w-Dihydrodigermanes
;
_journal_issue 18
_journal_name_full Organometallics
_journal_page_first 4337
_journal_paper_doi 10.1021/om0503287
_journal_volume 24
_journal_year 2005
_chemical_formula_moiety 'C60 H50 Ge2 P2 Pt2 '
_chemical_formula_sum 'C60 H50 Ge2 P2 Pt2'
_chemical_formula_weight 1368.36
_space_group_IT_number 2
_symmetry_cell_setting triclinic
_symmetry_Int_Tables_number 2
_symmetry_space_group_name_Hall '-P 1'
_symmetry_space_group_name_H-M 'P -1'
_cell_angle_alpha 80.341(9)
_cell_angle_beta 80.978(11)
_cell_angle_gamma 73.924(10)
_cell_formula_units_Z 2
_cell_length_a 9.4802(13)
_cell_length_b 11.8928(17)
_cell_length_c 23.244(4)
_cell_measurement_reflns_used 9824
_cell_measurement_temperature 150.1
_cell_measurement_theta_max 27.5
_cell_measurement_theta_min 3.0
_cell_volume 2465.6(7)
_computing_cell_refinement Unknown
_computing_data_collection Unknown
_computing_data_reduction CrystalStructure
_computing_publication_material 'CrystalStructure 3.7.0'
_computing_structure_refinement CRYSTALS
_computing_structure_solution 'DIRDIF99 (PATTY)'
_diffrn_measured_fraction_theta_full 0.974
_diffrn_measured_fraction_theta_max 0.952
_diffrn_measurement_device_type 'MacScience DIP2030 imaging plate'
_diffrn_radiation_type 'Mo K\a'
_diffrn_radiation_wavelength 0.71070
_diffrn_reflns_av_R_equivalents 0.102
_diffrn_reflns_limit_h_max 12
_diffrn_reflns_limit_h_min -10
_diffrn_reflns_limit_k_max 15
_diffrn_reflns_limit_k_min -13
_diffrn_reflns_limit_l_max 27
_diffrn_reflns_limit_l_min -29
_diffrn_reflns_number 24646
_diffrn_reflns_theta_full 25.50
_diffrn_reflns_theta_max 27.48
_exptl_absorpt_coefficient_mu 6.945
_exptl_absorpt_correction_type none
_exptl_crystal_colour yellow
_exptl_crystal_density_diffrn 1.843
_exptl_crystal_density_meas ?
_exptl_crystal_density_method 'not measured'
_exptl_crystal_description block
_exptl_crystal_F_000 1320.00
_exptl_crystal_size_max 0.10
_exptl_crystal_size_mid 0.10
_exptl_crystal_size_min 0.10
_refine_diff_density_max 2.98
_refine_diff_density_min -3.66
_refine_ls_extinction_method none
_refine_ls_goodness_of_fit_ref 0.943
_refine_ls_hydrogen_treatment refall
_refine_ls_number_parameters 645
_refine_ls_number_reflns 8956
_refine_ls_R_factor_gt 0.0736
_refine_ls_shift/su_max 0.0000
_refine_ls_structure_factor_coef Fsqd
_refine_ls_weighting_details 'w = 1/[0.0010Fo^2^ + 2.0000\s(Fo^2^) + 0.5000]/(4Fo^2^)'
_refine_ls_weighting_scheme calc
_refine_ls_wR_factor_ref 0.1864
_reflns_number_gt 6881
_reflns_number_total 10772
_reflns_threshold_expression F^2^>2.0\s(F^2^)
_cod_data_source_file om0503287si20050713_102736.cif
_cod_data_source_block '__[Pt(GePh2)(PPh3)]2'
_cod_depositor_comments
;
The following automatic conversions were performed:

'_exptl_crystal_density_meas' value 'not measured' was changed to '?'
- the value is perceived as not measured.

Automatic conversion script
Id: cif_fix_values 3008 2015-01-20 13:52:24Z robertas 
;
_cod_original_cell_volume 2465.6(6)
_cod_original_formula_sum 'C60 H50 Ge2 P2 Pt2 '
_cod_database_code 4083942

loop_
_symmetry_equiv_pos_site_id
_symmetry_equiv_pos_as_xyz
1 +X,+Y,+Z
2 -X,-Y,-Z

loop_
_atom_site_label
_atom_site_type_symbol
_atom_site_fract_x
_atom_site_fract_y
_atom_site_fract_z
_atom_site_U_iso_or_equiv
_atom_site_adp_type
_atom_site_occupancy
_atom_site_symmetry_multiplicity
_atom_site_calc_flag
_atom_site_refinement_flags
Pt(1) Pt 0.01252(5) 0.47374(4) 0.94436(2) 0.02613(12) Uani 1.00 1 d .
Pt(2) Pt 0.03935(6) 0.10223(5) 0.47486(2) 0.04510(17) Uani 1.00 1 d .
Ge(1) Ge 0.18021(12) 0.36265(11) 1.01259(6) 0.0286(3) Uani 1.00 1 d .
Ge(2) Ge 0.05181(19) -0.05431(13) 0.42054(6) 0.0459(4) Uani 1.00 1 d .
P(1) P 0.0943(3) 0.3996(2) 0.86018(12) 0.0255(7) Uani 1.00 1 d .
P(2) P 0.1310(3) 0.2361(2) 0.41023(14) 0.0338(8) Uani 1.00 1 d .
C(1) C 0.3916(12) 0.3497(10) 1.0040(5) 0.031(3) Uani 1.00 1 d .
C(2) C 0.4726(14) 0.3651(14) 0.9491(6) 0.050(4) Uani 1.00 1 d .
C(3) C 0.6248(16) 0.3475(16) 0.9440(7) 0.062(5) Uani 1.00 1 d .
C(4) C 0.6978(15) 0.3204(12) 0.9926(6) 0.043(4) Uani 1.00 1 d .
C(5) C 0.6211(15) 0.2988(14) 1.0469(7) 0.054(5) Uani 1.00 1 d .
C(6) C 0.4679(15) 0.3182(14) 1.0531(7) 0.049(4) Uani 1.00 1 d .
C(7) C 0.1658(14) 0.2032(12) 1.0475(5) 0.038(3) Uani 1.00 1 d .
C(8) C 0.2829(14) 0.1051(11) 1.0421(7) 0.042(3) Uani 1.00 1 d .
C(9) C 0.273(2) -0.0088(14) 1.0641(8) 0.066(5) Uani 1.00 1 d .
C(10) C 0.143(2) -0.0242(16) 1.0938(10) 0.080(7) Uani 1.00 1 d .
C(11) C 0.020(2) 0.0743(18) 1.1022(9) 0.076(6) Uani 1.00 1 d .
C(12) C 0.0336(16) 0.1880(15) 1.0784(7) 0.055(5) Uani 1.00 1 d .
C(13) C 0.1840(11) 0.4987(10) 0.8074(5) 0.024(2) Uani 1.00 1 d .
C(14) C 0.1942(14) 0.4981(12) 0.7483(6) 0.040(3) Uani 1.00 1 d .
C(15) C 0.2607(14) 0.5745(12) 0.7087(5) 0.042(3) Uani 1.00 1 d .
C(16) C 0.3205(14) 0.6502(13) 0.7291(7) 0.048(4) Uani 1.00 1 d .
C(17) C 0.3116(14) 0.6516(14) 0.7881(6) 0.046(4) Uani 1.00 1 d .
C(18) C 0.2471(13) 0.5742(11) 0.8262(6) 0.036(3) Uani 1.00 1 d .
C(19) C 0.2217(14) 0.2546(11) 0.8587(5) 0.035(3) Uani 1.00 1 d .
C(20) C 0.3488(17) 0.2297(14) 0.8197(8) 0.057(5) Uani 1.00 1 d .
C(21) C 0.4442(16) 0.1164(12) 0.8215(7) 0.052(4) Uani 1.00 1 d .
C(22) C 0.4115(17) 0.0277(13) 0.8629(7) 0.052(4) Uani 1.00 1 d .
C(23) C 0.288(2) 0.0506(11) 0.9024(7) 0.057(4) Uani 1.00 1 d .
C(24) C 0.1934(16) 0.1631(12) 0.9002(6) 0.044(4) Uani 1.00 1 d .
C(25) C -0.0549(12) 0.3881(11) 0.8202(5) 0.030(3) Uani 1.00 1 d .
C(26) C -0.0701(16) 0.2865(14) 0.8074(6) 0.046(4) Uani 1.00 1 d .
C(27) C -0.1958(17) 0.2835(18) 0.7845(8) 0.065(6) Uani 1.00 1 d .
C(28) C -0.3008(17) 0.3848(16) 0.7714(6) 0.052(4) Uani 1.00 1 d .
C(29) C -0.2878(14) 0.4897(15) 0.7837(5) 0.044(4) Uani 1.00 1 d .
C(30) C -0.1669(14) 0.4933(12) 0.8083(6) 0.039(3) Uani 1.00 1 d .
C(31) C 0.2369(15) -0.1570(13) 0.3879(5) 0.041(3) Uani 1.00 1 d .
C(32) C 0.352(2) -0.1133(17) 0.3648(8) 0.068(5) Uani 1.00 1 d .
C(33) C 0.489(2) -0.1873(17) 0.3461(9) 0.071(6) Uani 1.00 1 d .
C(34) C 0.4998(18) -0.3023(14) 0.3461(8) 0.059(5) Uani 1.00 1 d .
C(35) C 0.384(2) -0.3437(15) 0.3684(8) 0.068(5) Uani 1.00 1 d .
C(36) C 0.250(2) -0.2730(16) 0.3878(7) 0.064(5) Uani 1.00 1 d .
C(37) C -0.0930(16) -0.0312(14) 0.3658(6) 0.047(4) Uani 1.00 1 d .
C(38) C -0.065(2) -0.0625(15) 0.3105(8) 0.068(5) Uani 1.00 1 d .
C(39) C -0.175(2) -0.0358(16) 0.2737(7) 0.063(5) Uani 1.00 1 d .
C(40) C -0.312(2) 0.0184(17) 0.2944(12) 0.087(7) Uani 1.00 1 d .
C(41) C -0.343(2) 0.0497(17) 0.3517(9) 0.074(6) Uani 1.00 1 d .
C(42) C -0.2393(17) 0.0283(14) 0.3850(7) 0.054(4) Uani 1.00 1 d .
C(43) C 0.3034(14) 0.2450(11) 0.4323(5) 0.037(3) Uani 1.00 1 d .
C(44) C 0.3604(16) 0.1606(13) 0.4772(5) 0.044(4) Uani 1.00 1 d .
C(45) C 0.4843(18) 0.1658(15) 0.5001(7) 0.061(5) Uani 1.00 1 d .
C(46) C 0.554(2) 0.2561(18) 0.4769(8) 0.068(6) Uani 1.00 1 d .
C(47) C 0.4989(17) 0.3376(16) 0.4331(7) 0.055(5) Uani 1.00 1 d .
C(48) C 0.3708(14) 0.3336(13) 0.4112(5) 0.042(3) Uani 1.00 1 d .
C(49) C 0.0157(14) 0.3867(12) 0.4075(6) 0.039(3) Uani 1.00 1 d .
C(50) C 0.0420(15) 0.4753(11) 0.3611(5) 0.039(3) Uani 1.00 1 d .
C(51) C -0.0372(18) 0.5913(13) 0.3621(6) 0.052(4) Uani 1.00 1 d .
C(52) C -0.1445(18) 0.6235(14) 0.4070(7) 0.055(5) Uani 1.00 1 d .
C(53) C -0.1780(17) 0.5388(16) 0.4510(7) 0.059(5) Uani 1.00 1 d .
C(54) C -0.0956(17) 0.4194(16) 0.4535(7) 0.057(5) Uani 1.00 1 d .
C(55) C 0.1723(13) 0.2141(11) 0.3331(5) 0.034(3) Uani 1.00 1 d .
C(56) C 0.0572(15) 0.2027(12) 0.3040(6) 0.041(3) Uani 1.00 1 d .
C(57) C 0.0821(16) 0.1825(13) 0.2468(6) 0.044(4) Uani 1.00 1 d .
C(58) C 0.2175(15) 0.1797(13) 0.2133(6) 0.043(4) Uani 1.00 1 d .
C(59) C 0.3281(16) 0.1927(13) 0.2410(6) 0.049(4) Uani 1.00 1 d .
C(60) C 0.3085(16) 0.2131(14) 0.2987(6) 0.046(4) Uani 1.00 1 d .
H(1) H 0.4222 0.3881 0.9151 0.053 Uiso 1.00 1 c R
H(2) H 0.6791 0.3531 0.9061 0.070 Uiso 1.00 1 c R
H(3) H 0.7998 0.3179 0.9892 0.052 Uiso 1.00 1 c R
H(4) H 0.6736 0.2699 1.0802 0.067 Uiso 1.00 1 c R
H(5) H 0.4147 0.3102 1.0912 0.062 Uiso 1.00 1 c R
H(6) H 0.3743 0.1170 1.0223 0.049 Uiso 1.00 1 c R
H(7) H 0.3548 -0.0745 1.0581 0.079 Uiso 1.00 1 c R
H(8) H 0.1343 -0.1014 1.1094 0.096 Uiso 1.00 1 c R
H(9) H -0.0705 0.0626 1.1231 0.095 Uiso 1.00 1 c R
H(10) H -0.0471 0.2549 1.0841 0.068 Uiso 1.00 1 c R
H(11) H 0.1547 0.4442 0.7341 0.049 Uiso 1.00 1 c R
H(12) H 0.2655 0.5739 0.6677 0.047 Uiso 1.00 1 c R
H(13) H 0.3678 0.7019 0.7023 0.053 Uiso 1.00 1 c R
H(14) H 0.3497 0.7060 0.8026 0.056 Uiso 1.00 1 c R
H(15) H 0.2456 0.5728 0.8672 0.042 Uiso 1.00 1 c R
H(16) H 0.3710 0.2912 0.7910 0.066 Uiso 1.00 1 c R
H(17) H 0.5309 0.1009 0.7943 0.054 Uiso 1.00 1 c R
H(18) H 0.4754 -0.0496 0.8642 0.060 Uiso 1.00 1 c R
H(19) H 0.2672 -0.0108 0.9315 0.068 Uiso 1.00 1 c R
H(20) H 0.1070 0.1783 0.9276 0.051 Uiso 1.00 1 c R
H(21) H 0.0070 0.2165 0.8135 0.057 Uiso 1.00 1 c R
H(22) H -0.2102 0.2103 0.7790 0.088 Uiso 1.00 1 c R
H(23) H -0.3831 0.3831 0.7532 0.063 Uiso 1.00 1 c R
H(24) H -0.3623 0.5602 0.7751 0.053 Uiso 1.00 1 c R
H(25) H -0.1580 0.5656 0.8176 0.046 Uiso 1.00 1 c R
H(26) H 0.3404 -0.0305 0.3610 0.078 Uiso 1.00 1 c R
H(27) H 0.5738 -0.1572 0.3344 0.081 Uiso 1.00 1 c R
H(28) H 0.5885 -0.3524 0.3299 0.069 Uiso 1.00 1 c R
H(29) H 0.3941 -0.4262 0.3712 0.078 Uiso 1.00 1 c R
H(30) H 0.1659 -0.3040 0.4004 0.078 Uiso 1.00 1 c R
H(31) H 0.0326 -0.1035 0.2972 0.079 Uiso 1.00 1 c R
H(32) H -0.1527 -0.0555 0.2348 0.073 Uiso 1.00 1 c R
H(33) H -0.3901 0.0350 0.2707 0.099 Uiso 1.00 1 c R
H(34) H -0.4413 0.0878 0.3659 0.085 Uiso 1.00 1 c R
H(35) H -0.2617 0.0529 0.4230 0.065 Uiso 1.00 1 c R
H(36) H 0.3141 0.0984 0.4919 0.051 Uiso 1.00 1 c R
H(37) H 0.5216 0.1085 0.5315 0.066 Uiso 1.00 1 c R
H(38) H 0.6399 0.2598 0.4920 0.086 Uiso 1.00 1 c R
H(39) H 0.5463 0.3984 0.4170 0.070 Uiso 1.00 1 c R
H(40) H 0.3303 0.3931 0.3811 0.049 Uiso 1.00 1 c R
H(41) H 0.1156 0.4539 0.3293 0.044 Uiso 1.00 1 c R
H(42) H -0.0170 0.6493 0.3308 0.063 Uiso 1.00 1 c R
H(43) H -0.1961 0.7041 0.4078 0.066 Uiso 1.00 1 c R
H(44) H -0.2584 0.5614 0.4803 0.066 Uiso 1.00 1 c R
H(45) H -0.1152 0.3627 0.4857 0.067 Uiso 1.00 1 c R
H(46) H -0.0388 0.2095 0.3248 0.047 Uiso 1.00 1 c R
H(47) H 0.0046 0.1692 0.2296 0.053 Uiso 1.00 1 c R
H(48) H 0.2326 0.1696 0.1729 0.052 Uiso 1.00 1 c R
H(49) H 0.4230 0.1878 0.2195 0.054 Uiso 1.00 1 c R
H(50) H 0.3869 0.2256 0.3157 0.058 Uiso 1.00 1 c R

loop_
_atom_site_aniso_label
_atom_site_aniso_U_11
_atom_site_aniso_U_22
_atom_site_aniso_U_33
_atom_site_aniso_U_12
_atom_site_aniso_U_13
_atom_site_aniso_U_23
Pt(1) 0.0291(2) 0.0316(2) 0.0152(2) -0.00791(19) 0.00035(18) 0.00103(18)
Pt(2) 0.0694(4) 0.0441(3) 0.0242(2) -0.0265(2) 0.0066(2) -0.0024(2)
Ge(1) 0.0267(6) 0.0325(7) 0.0226(6) -0.0048(5) -0.0029(5) 0.0028(5)
Ge(2) 0.0633(10) 0.0472(9) 0.0269(7) -0.0191(7) 0.0056(7) -0.0063(6)
P(1) 0.0261(14) 0.0322(16) 0.0165(14) -0.0072(12) -0.0010(11) -0.0006(12)
P(2) 0.0480(19) 0.0321(17) 0.0217(16) -0.0171(14) 0.0068(14) -0.0034(13)
C(1) 0.026(5) 0.025(6) 0.033(7) 0.002(4) 0.000(5) 0.005(5)
C(2) 0.033(7) 0.066(10) 0.033(8) 0.001(6) -0.009(5) 0.027(7)
C(3) 0.045(8) 0.086(12) 0.045(9) -0.024(8) 0.008(7) 0.018(8)
C(4) 0.037(7) 0.040(7) 0.052(9) -0.017(6) -0.001(6) -0.002(6)
C(5) 0.038(8) 0.065(10) 0.065(11) -0.014(7) -0.024(7) -0.005(8)
C(6) 0.043(7) 0.077(11) 0.036(8) -0.022(7) -0.004(6) -0.021(7)
C(7) 0.044(7) 0.051(8) 0.025(6) -0.024(6) -0.011(5) 0.007(5)
C(8) 0.033(6) 0.029(6) 0.061(9) 0.002(5) -0.026(6) 0.005(6)
C(9) 0.083(12) 0.039(9) 0.076(13) -0.018(8) -0.034(10) 0.021(8)
C(10) 0.084(13) 0.055(11) 0.101(17) -0.035(10) -0.030(12) 0.038(10)
C(11) 0.060(11) 0.093(15) 0.086(15) -0.052(11) -0.002(10) 0.011(11)
C(12) 0.033(7) 0.077(11) 0.059(10) -0.030(7) -0.016(7) 0.016(8)
C(13) 0.013(4) 0.031(6) 0.021(5) -0.001(4) 0.008(4) -0.000(4)
C(14) 0.045(7) 0.042(8) 0.036(7) -0.014(6) -0.005(6) -0.012(6)
C(15) 0.045(7) 0.051(8) 0.022(6) -0.014(6) 0.003(5) 0.015(6)
C(16) 0.034(7) 0.048(8) 0.052(9) -0.010(6) 0.003(6) 0.015(7)
C(17) 0.027(6) 0.068(10) 0.044(9) -0.023(6) 0.002(5) 0.004(7)
C(18) 0.027(6) 0.047(8) 0.029(7) -0.006(5) -0.003(5) 0.002(5)
C(19) 0.039(7) 0.037(7) 0.028(6) -0.013(5) 0.006(5) -0.007(5)
C(20) 0.053(9) 0.045(9) 0.066(11) -0.008(7) 0.006(8) -0.012(8)
C(21) 0.046(8) 0.031(7) 0.059(10) 0.010(6) 0.003(7) 0.005(7)
C(22) 0.054(9) 0.038(8) 0.058(10) 0.013(6) -0.025(8) -0.019(7)
C(23) 0.108(13) 0.019(6) 0.043(9) -0.006(7) -0.040(9) 0.006(6)
C(24) 0.048(8) 0.046(8) 0.033(7) -0.014(6) -0.000(6) 0.005(6)
C(25) 0.027(6) 0.045(7) 0.019(6) -0.013(5) 0.004(4) -0.004(5)
C(26) 0.054(8) 0.054(9) 0.035(8) -0.018(7) -0.007(6) -0.010(6)
C(27) 0.052(9) 0.098(14) 0.069(12) -0.047(10) -0.002(8) -0.036(10)
C(28) 0.049(8) 0.087(12) 0.022(7) -0.021(8) -0.008(6) -0.002(7)
C(29) 0.029(6) 0.079(11) 0.025(7) -0.013(6) -0.015(5) 0.004(6)
C(30) 0.037(7) 0.045(8) 0.034(7) -0.014(5) -0.007(5) 0.009(6)
C(31) 0.045(7) 0.051(8) 0.019(6) -0.007(6) -0.002(5) 0.005(5)
C(32) 0.074(11) 0.062(11) 0.058(11) -0.020(9) 0.011(9) 0.007(8)
C(33) 0.058(10) 0.068(12) 0.077(14) -0.006(8) 0.003(9) -0.007(10)
C(34) 0.048(9) 0.044(9) 0.080(13) 0.012(7) -0.021(8) -0.022(8)
C(35) 0.084(13) 0.039(9) 0.071(13) 0.012(8) -0.024(10) -0.011(8)
C(36) 0.084(12) 0.063(11) 0.048(10) -0.032(9) -0.003(9) -0.002(8)
C(37) 0.054(8) 0.064(10) 0.027(7) -0.021(7) 0.009(6) -0.019(6)
C(38) 0.079(12) 0.053(10) 0.065(12) 0.002(8) -0.015(10) -0.017(9)
C(39) 0.083(12) 0.070(12) 0.030(8) -0.014(9) 0.003(8) -0.005(7)
C(40) 0.062(11) 0.056(12) 0.13(2) 0.010(9) -0.021(12) -0.008(12)
C(41) 0.078(13) 0.065(12) 0.069(14) -0.002(9) -0.004(10) -0.016(10)
C(42) 0.061(9) 0.063(10) 0.037(8) -0.023(8) -0.009(7) 0.010(7)
C(43) 0.040(7) 0.041(7) 0.025(6) -0.008(5) 0.010(5) -0.004(5)
C(44) 0.059(8) 0.046(8) 0.022(6) -0.007(6) -0.003(6) 0.000(6)
C(45) 0.056(9) 0.062(11) 0.048(10) 0.015(8) -0.013(7) -0.001(8)
C(46) 0.073(11) 0.091(14) 0.052(11) -0.020(10) -0.030(9) -0.020(10)
C(47) 0.053(9) 0.079(12) 0.041(9) -0.032(8) -0.001(7) -0.007(8)
C(48) 0.044(7) 0.062(9) 0.016(6) -0.017(6) 0.006(5) 0.003(6)
C(49) 0.044(7) 0.044(7) 0.037(7) -0.022(6) 0.004(6) -0.018(6)
C(50) 0.058(8) 0.028(6) 0.025(6) -0.008(6) 0.001(6) -0.001(5)
C(51) 0.079(10) 0.046(9) 0.033(8) -0.015(7) -0.022(7) -0.000(6)
C(52) 0.070(10) 0.051(9) 0.045(9) 0.003(7) -0.026(8) -0.023(7)
C(53) 0.054(9) 0.075(12) 0.037(9) 0.013(8) -0.000(7) -0.028(8)
C(54) 0.055(9) 0.084(12) 0.029(8) -0.015(8) -0.003(6) -0.006(7)
C(55) 0.036(6) 0.032(6) 0.032(7) -0.006(5) -0.004(5) -0.004(5)
C(56) 0.046(7) 0.043(8) 0.028(7) -0.010(6) 0.009(6) -0.002(5)
C(57) 0.048(8) 0.052(8) 0.033(7) -0.016(6) -0.006(6) 0.003(6)
C(58) 0.048(8) 0.062(9) 0.020(6) -0.016(6) -0.002(5) -0.004(6)
C(59) 0.043(7) 0.057(9) 0.036(8) -0.007(6) 0.007(6) 0.002(6)
C(60) 0.046(8) 0.068(10) 0.031(7) -0.023(7) 0.000(6) -0.011(7)

loop_
_atom_type_symbol
_atom_type_description
_atom_type_scat_dispersion_real
_atom_type_scat_dispersion_imag
_atom_type_scat_source
Pt Pt -1.703 8.390
;
International Tables for Crystallography
(1992, Vol. C, Tables 4.2.6.8 and 6.1.1.4)
;
Ge Ge 0.155 1.800
;
International Tables for Crystallography
(1992, Vol. C, Tables 4.2.6.8 and 6.1.1.4)
;
P P 0.102 0.094
;
International Tables for Crystallography
(1992, Vol. C, Tables 4.2.6.8 and 6.1.1.4)
;
C C 0.003 0.002
;
International Tables for Crystallography
(1992, Vol. C, Tables 4.2.6.8 and 6.1.1.4)
;
H H 0.000 0.000
;
International Tables for Crystallography
(1992, Vol. C, Table 6.1.1.4)
;

loop_
_geom_angle_atom_site_label_1
_geom_angle_atom_site_label_2
_geom_angle_atom_site_label_3
_geom_angle
_geom_angle_site_symmetry_1
_geom_angle_site_symmetry_3
Pt(1) Pt(1) Ge(1) 58.07(3) 56702 .
Pt(1) Pt(1) Ge(1) 54.31(3) 56702 56702
Pt(1) Pt(1) P(1) 163.85(7) 56702 .
Ge(1) Pt(1) Ge(1) 112.38(4) . 56702
Ge(1) Pt(1) P(1) 106.12(7) . .
Ge(1) Pt(1) P(1) 141.34(8) 56702 .
Pt(2) Pt(2) Ge(2) 56.98(4) 55602 .
Pt(2) Pt(2) Ge(2) 53.90(4) 55602 55602
Pt(2) Pt(2) P(2) 162.08(9) 55602 .
Ge(2) Pt(2) Ge(2) 110.89(6) . 55602
Ge(2) Pt(2) P(2) 105.36(10) . .
Ge(2) Pt(2) P(2) 143.60(11) 55602 .
Pt(1) Ge(1) Pt(1) 67.62(3) . 56702
Pt(1) Ge(1) C(1) 125.8(3) . .
Pt(1) Ge(1) C(7) 119.0(4) . .
Pt(1) Ge(1) C(1) 124.0(3) 56702 .
Pt(1) Ge(1) C(7) 114.7(3) 56702 .
C(1) Ge(1) C(7) 103.4(5) . .
Pt(2) Ge(2) Pt(2) 69.11(4) . 55602
Pt(2) Ge(2) C(31) 124.2(5) . .
Pt(2) Ge(2) C(37) 118.8(4) . .
Pt(2) Ge(2) C(31) 118.3(3) 55602 .
Pt(2) Ge(2) C(37) 114.9(4) 55602 .
C(31) Ge(2) C(37) 107.3(6) . .
Pt(1) P(1) C(13) 110.9(4) . .
Pt(1) P(1) C(19) 120.7(4) . .
Pt(1) P(1) C(25) 113.8(3) . .
C(13) P(1) C(19) 105.1(5) . .
C(13) P(1) C(25) 102.3(5) . .
C(19) P(1) C(25) 102.2(6) . .
Pt(2) P(2) C(43) 109.3(4) . .
Pt(2) P(2) C(49) 114.9(4) . .
Pt(2) P(2) C(55) 118.8(4) . .
C(43) P(2) C(49) 104.0(6) . .
C(43) P(2) C(55) 105.6(6) . .
C(49) P(2) C(55) 103.0(6) . .
Ge(1) C(1) C(2) 121.9(10) . .
Ge(1) C(1) C(6) 120.2(9) . .
C(2) C(1) C(6) 117.8(11) . .
C(1) C(2) C(3) 120.7(13) . .
C(2) C(3) C(4) 120.9(14) . .
C(3) C(4) C(5) 119.0(14) . .
C(4) C(5) C(6) 120.6(15) . .
C(1) C(6) C(5) 120.5(13) . .
Ge(1) C(7) C(8) 122.2(10) . .
Ge(1) C(7) C(12) 119.3(10) . .
C(8) C(7) C(12) 118.4(13) . .
C(7) C(8) C(9) 123.0(13) . .
C(8) C(9) C(10) 118.7(14) . .
C(9) C(10) C(11) 120.6(18) . .
C(10) C(11) C(12) 119.1(17) . .
C(7) C(12) C(11) 120.1(14) . .
P(1) C(13) C(14) 121.9(11) . .
P(1) C(13) C(18) 120.8(9) . .
C(14) C(13) C(18) 117.3(11) . .
C(13) C(14) C(15) 121.3(15) . .
C(14) C(15) C(16) 119.7(13) . .
C(15) C(16) C(17) 119.6(14) . .
C(16) C(17) C(18) 119.4(16) . .
C(13) C(18) C(17) 122.5(13) . .
P(1) C(19) C(20) 124.2(10) . .
P(1) C(19) C(24) 118.4(9) . .
C(20) C(19) C(24) 117.3(12) . .
C(19) C(20) C(21) 121.5(14) . .
C(20) C(21) C(22) 119.4(13) . .
C(21) C(22) C(23) 120.1(12) . .
C(22) C(23) C(24) 120.2(13) . .
C(19) C(24) C(23) 121.4(13) . .
P(1) C(25) C(26) 124.4(9) . .
P(1) C(25) C(30) 116.3(11) . .
C(26) C(25) C(30) 119.0(13) . .
C(25) C(26) C(27) 120.6(14) . .
C(26) C(27) C(28) 120(2) . .
C(27) C(28) C(29) 120.2(17) . .
C(28) C(29) C(30) 120.0(13) . .
C(25) C(30) C(29) 119.7(14) . .
Ge(2) C(31) C(32) 120.7(12) . .
Ge(2) C(31) C(36) 120.5(12) . .
C(32) C(31) C(36) 118.8(14) . .
C(31) C(32) C(33) 121.2(18) . .
C(32) C(33) C(34) 118.9(18) . .
C(33) C(34) C(35) 118.7(15) . .
C(34) C(35) C(36) 123.0(17) . .
C(31) C(36) C(35) 118.9(18) . .
Ge(2) C(37) C(38) 126.4(12) . .
Ge(2) C(37) C(42) 115.9(12) . .
C(38) C(37) C(42) 117.6(16) . .
C(37) C(38) C(39) 121.7(16) . .
C(38) C(39) C(40) 118.3(19) . .
C(39) C(40) C(41) 121(2) . .
C(40) C(41) C(42) 120.9(17) . .
C(37) C(42) C(41) 120.8(17) . .
P(2) C(43) C(44) 116.2(11) . .
P(2) C(43) C(48) 124.5(9) . .
C(44) C(43) C(48) 119.0(14) . .
C(43) C(44) C(45) 120.4(15) . .
C(44) C(45) C(46) 119.7(15) . .
C(45) C(46) C(47) 119.7(19) . .
C(46) C(47) C(48) 120.3(18) . .
C(43) C(48) C(47) 120.8(12) . .
P(2) C(49) C(50) 121.1(9) . .
P(2) C(49) C(54) 120.3(11) . .
C(50) C(49) C(54) 118.5(12) . .
C(49) C(50) C(51) 120.7(12) . .
C(50) C(51) C(52) 120.9(14) . .
C(51) C(52) C(53) 119.7(14) . .
C(52) C(53) C(54) 121.6(14) . .
C(49) C(54) C(53) 118.4(14) . .
P(2) C(55) C(56) 118.3(9) . .
P(2) C(55) C(60) 125.2(12) . .
C(56) C(55) C(60) 116.5(12) . .
C(55) C(56) C(57) 121.1(13) . .
C(56) C(57) C(58) 121.9(15) . .
C(57) C(58) C(59) 117.0(13) . .
C(58) C(59) C(60) 123.2(13) . .
C(55) C(60) C(59) 120.0(15) . .
C(1) C(2) H(1) 119.1 . .
C(3) C(2) H(1) 120.2 . .
C(2) C(3) H(2) 119.6 . .
C(4) C(3) H(2) 119.5 . .
C(3) C(4) H(3) 120.5 . .
C(5) C(4) H(3) 120.4 . .
C(4) C(5) H(4) 119.4 . .
C(6) C(5) H(4) 120.0 . .
C(1) C(6) H(5) 119.5 . .
C(5) C(6) H(5) 120.1 . .
C(7) C(8) H(6) 117.7 . .
C(9) C(8) H(6) 119.3 . .
C(8) C(9) H(7) 121 . .
C(10) C(9) H(7) 121 . .
C(9) C(10) H(8) 120 . .
C(11) C(10) H(8) 120 . .
C(10) C(11) H(9) 120 . .
C(12) C(11) H(9) 121 . .
C(7) C(12) H(10) 120 . .
C(11) C(12) H(10) 120.2 . .
C(13) C(14) H(11) 119.0 . .
C(15) C(14) H(11) 119.7 . .
C(14) C(15) H(12) 120.3 . .
C(16) C(15) H(12) 120.0 . .
C(15) C(16) H(13) 120.3 . .
C(17) C(16) H(13) 120 . .
C(16) C(17) H(14) 120.1 . .
C(18) C(17) H(14) 120.5 . .
C(13) C(18) H(15) 118.4 . .
C(17) C(18) H(15) 119.1 . .
C(19) C(20) H(16) 118.9 . .
C(21) C(20) H(16) 119.6 . .
C(20) C(21) H(17) 120.4 . .
C(22) C(21) H(17) 120.2 . .
C(21) C(22) H(18) 119.9 . .
C(23) C(22) H(18) 120.0 . .
C(22) C(23) H(19) 119.8 . .
C(24) C(23) H(19) 120.0 . .
C(19) C(24) H(20) 118.8 . .
C(23) C(24) H(20) 119.8 . .
C(25) C(26) H(21) 119 . .
C(27) C(26) H(21) 120 . .
C(26) C(27) H(22) 120.2 . .
C(28) C(27) H(22) 119 . .
C(27) C(28) H(23) 120 . .
C(29) C(28) H(23) 119.8 . .
C(28) C(29) H(24) 120.0 . .
C(30) C(29) H(24) 120 . .
C(25) C(30) H(25) 119.8 . .
C(29) C(30) H(25) 120.5 . .
C(31) C(32) H(26) 118.9 . .
C(33) C(32) H(26) 120 . .
C(32) C(33) H(27) 121 . .
C(34) C(33) H(27) 120 . .
C(33) C(34) H(28) 120 . .
C(35) C(34) H(28) 121 . .
C(34) C(35) H(29) 118 . .
C(36) C(35) H(29) 119 . .
C(31) C(36) H(30) 119.9 . .
C(35) C(36) H(30) 121 . .
C(37) C(38) H(31) 118 . .
C(39) C(38) H(31) 120 . .
C(38) C(39) H(32) 120 . .
C(40) C(39) H(32) 121 . .
C(39) C(40) H(33) 120 . .
C(41) C(40) H(33) 119 . .
C(40) C(41) H(34) 119 . .
C(42) C(41) H(34) 120 . .
C(37) C(42) H(35) 119.6 . .
C(41) C(42) H(35) 119.6 . .
C(43) C(44) H(36) 119.3 . .
C(45) C(44) H(36) 120.3 . .
C(44) C(45) H(37) 120 . .
C(46) C(45) H(37) 120 . .
C(45) C(46) H(38) 120 . .
C(47) C(46) H(38) 120 . .
C(46) C(47) H(39) 120 . .
C(48) C(47) H(39) 119.7 . .
C(43) C(48) H(40) 119.4 . .
C(47) C(48) H(40) 119.8 . .
C(49) C(50) H(41) 119.3 . .
C(51) C(50) H(41) 120.0 . .
C(50) C(51) H(42) 119.3 . .
C(52) C(51) H(42) 119.8 . .
C(51) C(52) H(43) 120.2 . .
C(53) C(52) H(43) 120.1 . .
C(52) C(53) H(44) 118.9 . .
C(54) C(53) H(44) 119.5 . .
C(49) C(54) H(45) 120.8 . .
C(53) C(54) H(45) 120.8 . .
C(55) C(56) H(46) 119.1 . .
C(57) C(56) H(46) 119.8 . .
C(56) C(57) H(47) 118.7 . .
C(58) C(57) H(47) 119.3 . .
C(57) C(58) H(48) 121.5 . .
C(59) C(58) H(48) 121.5 . .
C(58) C(59) H(49) 118.6 . .
C(60) C(59) H(49) 118.1 . .
C(55) C(60) H(50) 119.5 . .
C(59) C(60) H(50) 120.5 . .

loop_
_geom_bond_atom_site_label_1
_geom_bond_atom_site_label_2
_geom_bond_distance
_geom_bond_site_symmetry_2
Pt(1) Pt(1) 2.7211(6) 56702
Pt(1) Ge(1) 2.3901(13) .
Pt(1) Ge(1) 2.4974(12) 56702
Pt(1) P(1) 2.221(3) .
Pt(2) Pt(2) 2.7591(8) 55602
Pt(2) Ge(2) 2.3863(19) .
Pt(2) Ge(2) 2.4762(16) 55602
Pt(2) P(2) 2.258(3) .
Ge(1) C(1) 1.948(12) .
Ge(1) C(7) 1.966(14) .
Ge(2) C(31) 1.963(12) .
Ge(2) C(37) 1.950(16) .
P(1) C(13) 1.833(11) .
P(1) C(19) 1.813(12) .
P(1) C(25) 1.856(14) .
P(2) C(43) 1.823(15) .
P(2) C(49) 1.819(13) .
P(2) C(55) 1.821(14) .
C(1) C(2) 1.395(18) .
C(1) C(6) 1.39(2) .
C(2) C(3) 1.39(2) .
C(3) C(4) 1.36(2) .
C(4) C(5) 1.38(2) .
C(5) C(6) 1.39(2) .
C(7) C(8) 1.377(17) .
C(7) C(12) 1.39(2) .
C(8) C(9) 1.39(2) .
C(9) C(10) 1.36(2) .
C(10) C(11) 1.42(2) .
C(11) C(12) 1.41(2) .
C(13) C(14) 1.362(18) .
C(13) C(18) 1.37(2) .
C(14) C(15) 1.39(2) .
C(15) C(16) 1.37(2) .
C(16) C(17) 1.36(2) .
C(17) C(18) 1.37(2) .
C(19) C(20) 1.383(19) .
C(19) C(24) 1.384(19) .
C(20) C(21) 1.397(19) .
C(21) C(22) 1.37(2) .
C(22) C(23) 1.36(2) .
C(23) C(24) 1.388(18) .
C(25) C(26) 1.34(2) .
C(25) C(30) 1.418(16) .
C(26) C(27) 1.39(2) .
C(27) C(28) 1.36(2) .
C(28) C(29) 1.37(2) .
C(29) C(30) 1.37(2) .
C(31) C(32) 1.34(2) .
C(31) C(36) 1.35(2) .
C(32) C(33) 1.40(2) .
C(33) C(34) 1.34(2) .
C(34) C(35) 1.33(2) .
C(35) C(36) 1.37(2) .
C(37) C(38) 1.36(2) .
C(37) C(42) 1.41(2) .
C(38) C(39) 1.39(2) .
C(39) C(40) 1.33(2) .
C(40) C(41) 1.41(3) .
C(41) C(42) 1.29(2) .
C(43) C(44) 1.384(18) .
C(43) C(48) 1.36(2) .
C(44) C(45) 1.38(2) .
C(45) C(46) 1.40(2) .
C(46) C(47) 1.34(2) .
C(47) C(48) 1.41(2) .
C(49) C(50) 1.419(18) .
C(49) C(54) 1.402(19) .
C(50) C(51) 1.379(19) .
C(51) C(52) 1.36(2) .
C(52) C(53) 1.38(2) .
C(53) C(54) 1.41(2) .
C(55) C(56) 1.42(2) .
C(55) C(60) 1.407(18) .
C(56) C(57) 1.36(2) .
C(57) C(58) 1.388(19) .
C(58) C(59) 1.37(2) .
C(59) C(60) 1.38(2) .
C(2) H(1) 0.95 .
C(3) H(2) 0.95 .
C(4) H(3) 0.95 .
C(5) H(4) 0.95 .
C(6) H(5) 0.95 .
C(8) H(6) 0.950 .
C(9) H(7) 0.95 .
C(10) H(8) 0.95 .
C(11) H(9) 0.95 .
C(12) H(10) 0.95 .
C(14) H(11) 0.95 .
C(15) H(12) 0.95 .
C(16) H(13) 0.95 .
C(17) H(14) 0.95 .
C(18) H(15) 0.95 .
C(20) H(16) 0.95 .
C(21) H(17) 0.95 .
C(22) H(18) 0.950 .
C(23) H(19) 0.95 .
C(24) H(20) 0.950 .
C(26) H(21) 0.950 .
C(27) H(22) 0.95 .
C(28) H(23) 0.95 .
C(29) H(24) 0.950 .
C(30) H(25) 0.95 .
C(32) H(26) 0.95 .
C(33) H(27) 0.95 .
C(34) H(28) 0.95 .
C(35) H(29) 0.95 .
C(36) H(30) 0.95 .
C(38) H(31) 0.95 .
C(39) H(32) 0.95 .
C(40) H(33) 0.95 .
C(41) H(34) 0.95 .
C(42) H(35) 0.95 .
C(44) H(36) 0.95 .
C(45) H(37) 0.95 .
C(46) H(38) 0.95 .
C(47) H(39) 0.95 .
C(48) H(40) 0.950 .
C(50) H(41) 0.950 .
C(51) H(42) 0.95 .
C(52) H(43) 0.95 .
C(53) H(44) 0.95 .
C(54) H(45) 0.95 .
C(56) H(46) 0.950 .
C(57) H(47) 0.950 .
C(58) H(48) 0.950 .
C(59) H(49) 0.950 .
C(60) H(50) 0.950 .

loop_
_geom_contact_atom_site_label_1
_geom_contact_atom_site_label_2
_geom_contact_distance
_geom_contact_site_symmetry_2
C(14) C(50) 3.56(2) 56602
C(14) C(51) 3.60(2) 56602
C(15) C(56) 3.433(17) 56602
C(33) C(40) 3.44(3) 65501
C(40) C(33) 3.44(3) 45501
C(50) C(14) 3.56(2) 56602
C(51) C(14) 3.60(2) 56602
C(56) C(15) 3.433(17) 56602
Pt(1) H(3) 3.058 45501
C(2) H(7) 3.41 65702
C(3) H(7) 3.21 65702
C(3) H(8) 3.46 65702
C(4) H(7) 3.51 65702
C(4) H(10) 3.31 65501
C(5) H(10) 3.27 65501
C(5) H(14) 3.54 66702
C(5) H(15) 3.29 66702
C(5) H(18) 3.57 65702
C(5) H(19) 3.27 65702
C(6) H(18) 3.39 65702
C(7) H(48) 3.017 55601
C(8) H(18) 3.27 65702
C(8) H(48) 3.192 55601
C(9) H(18) 3.39 65702
C(9) H(48) 3.477 55601
C(10) H(20) 3.51 55702
C(10) H(21) 3.33 55702
C(10) H(22) 3.41 55702
C(10) H(48) 3.522 55601
C(11) H(4) 3.52 45501
C(11) H(19) 3.26 55702
C(11) H(32) 3.57 55601
C(11) H(47) 3.310 55601
C(11) H(48) 3.313 55601
C(12) H(3) 3.17 45501
C(12) H(4) 3.28 45501
C(12) H(47) 3.456 55601
C(12) H(48) 3.056 55601
C(14) H(28) 2.91 65602
C(14) H(41) 3.55 56602
C(15) H(28) 2.85 65602
C(15) H(39) 3.21 66602
C(15) H(46) 2.913 56602
C(16) H(24) 3.190 65501
C(16) H(39) 3.52 66602
C(16) H(46) 3.059 56602
C(16) H(47) 3.336 56602
C(16) H(50) 3.436 66602
C(17) H(4) 3.38 66702
C(17) H(24) 2.964 65501
C(17) H(47) 3.202 56602
C(17) H(49) 3.524 66602
C(18) H(4) 3.37 66702
C(18) H(47) 3.507 56602
C(20) H(23) 3.55 65501
C(20) H(28) 3.56 65602
C(21) H(7) 3.52 65702
C(21) H(27) 3.60 65602
C(21) H(32) 3.53 55602
C(21) H(33) 3.20 55602
C(22) H(6) 3.52 65702
C(22) H(7) 3.30 65702
C(22) H(32) 3.51 55602
C(22) H(33) 3.36 55602
C(22) H(49) 3.344 65602
C(23) H(9) 2.94 55702
C(24) H(8) 3.43 55702
C(24) H(9) 3.36 55702
C(25) H(2) 3.039 45501
C(25) H(42) 3.55 56602
C(26) H(2) 3.07 45501
C(26) H(8) 2.81 55702
C(26) H(31) 3.44 55602
C(26) H(32) 3.16 55602
C(26) H(42) 3.21 56602
C(27) H(2) 3.04 45501
C(27) H(8) 3.01 55702
C(27) H(31) 3.03 55602
C(27) H(42) 3.22 56602
C(28) H(2) 3.07 45501
C(28) H(16) 3.53 45501
C(28) H(29) 3.48 55602
C(28) H(41) 3.36 56602
C(28) H(42) 3.51 56602
C(29) H(2) 3.05 45501
C(29) H(41) 2.947 56602
C(30) H(2) 3.02 45501
C(30) H(41) 3.141 56602
C(31) H(37) 3.40 65602
C(31) H(38) 3.12 65602
C(32) H(34) 3.49 65501
C(32) H(37) 2.87 65602
C(32) H(38) 3.49 65602
C(33) H(16) 3.54 65602
C(33) H(17) 3.27 65602
C(33) H(33) 3.30 65501
C(33) H(37) 3.12 65602
C(33) H(43) 3.35 64501
C(34) H(12) 3.41 65602
C(34) H(16) 3.22 65602
C(34) H(23) 3.10 55602
C(34) H(43) 3.44 64501
C(35) H(23) 2.94 55602
C(35) H(38) 3.51 65602
C(35) H(39) 3.13 54501
C(35) H(40) 3.26 54501
C(36) H(38) 3.18 65602
C(36) H(42) 3.43 54501
C(37) H(43) 3.49 54501
C(38) H(21) 3.56 55602
C(38) H(22) 3.35 55602
C(38) H(42) 3.29 54501
C(39) H(9) 3.58 55401
C(39) H(21) 3.13 55602
C(39) H(27) 3.15 45501
C(40) H(13) 3.23 56602
C(40) H(26) 3.57 45501
C(40) H(27) 2.58 45501
C(40) H(49) 3.285 45501
C(40) H(50) 3.245 45501
C(41) H(13) 2.97 56602
C(41) H(26) 3.36 45501
C(41) H(27) 2.89 45501
C(41) H(50) 2.959 45501
C(42) H(13) 3.51 56602
C(43) H(34) 3.01 65501
C(43) H(44) 3.22 56602
C(44) H(34) 3.05 65501
C(44) H(35) 3.56 65501
C(44) H(37) 3.11 65602
C(44) H(43) 3.30 56602
C(44) H(44) 3.45 56602
C(45) H(34) 3.32 65501
C(45) H(35) 2.91 65501
C(45) H(36) 3.19 65602
C(45) H(37) 3.48 65602
C(45) H(43) 3.37 56602
C(45) H(44) 3.41 56602
C(46) H(34) 3.51 65501
C(46) H(35) 2.91 65501
C(46) H(44) 3.17 56602
C(47) H(12) 3.23 66602
C(47) H(13) 3.26 66602
C(47) H(29) 2.92 56501
C(47) H(34) 3.46 65501
C(47) H(35) 3.54 65501
C(47) H(44) 2.92 56602
C(48) H(13) 3.320 66602
C(48) H(29) 2.91 56501
C(48) H(34) 3.22 65501
C(48) H(44) 2.92 56602
C(49) H(12) 3.30 56602
C(50) H(11) 2.98 56602
C(50) H(12) 3.31 56602
C(50) H(30) 3.46 56501
C(51) H(11) 2.79 56602
C(51) H(12) 3.51 56602
C(51) H(28) 3.60 46501
C(51) H(30) 2.88 56501
C(52) H(11) 3.53 56602
C(52) H(27) 3.59 46501
C(52) H(28) 3.25 46501
C(52) H(30) 3.26 56501
C(53) H(12) 3.56 56602
C(54) H(12) 3.44 56602
C(54) H(38) 3.47 45501
C(56) H(12) 3.508 56602
C(57) H(25) 3.33 56602
C(58) H(5) 3.53 55401
C(58) H(17) 3.537 65602
C(58) H(18) 3.303 65602
C(58) H(25) 2.91 56602
C(59) H(5) 3.59 55401
C(59) H(14) 3.53 66602
C(59) H(17) 3.56 65602
C(59) H(18) 3.25 65602
C(59) H(24) 3.00 56602
C(59) H(25) 3.086 56602
C(59) H(33) 2.92 65501
C(60) H(13) 3.48 66602
C(60) H(24) 3.07 56602
C(60) H(33) 3.10 65501
C(60) H(34) 2.95 65501
H(2) C(25) 3.039 65501
H(2) C(26) 3.07 65501
H(2) C(27) 3.04 65501
H(2) C(28) 3.07 65501
H(2) C(29) 3.05 65501
H(2) C(30) 3.02 65501
H(2) H(7) 3.37 65702
H(2) H(8) 3.07 65702
H(2) H(22) 3.53 65501
H(2) H(24) 3.58 65501
H(2) H(25) 3.53 65501
H(3) Pt(1) 3.058 65501
H(3) C(12) 3.17 65501
H(3) H(8) 3.59 65702
H(3) H(10) 2.72 65501
H(3) H(20) 3.178 65501
H(4) C(11) 3.52 65501
H(4) C(12) 3.28 65501
H(4) C(17) 3.38 66702
H(4) C(18) 3.37 66702
H(4) H(9) 3.09 65501
H(4) H(10) 2.62 65501
H(4) H(14) 2.76 66702
H(4) H(15) 2.73 66702
H(4) H(18) 3.30 65702
H(4) H(19) 3.03 65702
H(5) C(58) 3.53 55601
H(5) C(59) 3.59 55601
H(5) H(14) 3.53 66702
H(5) H(18) 3.04 65702
H(5) H(48) 2.982 55601
H(5) H(49) 3.096 55601
H(6) C(22) 3.52 65702
H(6) H(6) 3.320 65702
H(6) H(7) 2.90 65702
H(6) H(18) 3.08 65702
H(6) H(19) 3.55 65702
H(7) C(2) 3.41 65702
H(7) C(3) 3.21 65702
H(7) C(4) 3.51 65702
H(7) C(21) 3.52 65702
H(7) C(22) 3.30 65702
H(7) H(2) 3.37 65702
H(7) H(6) 2.90 65702
H(7) H(18) 3.34 65702
H(8) C(3) 3.46 65702
H(8) C(24) 3.43 55702
H(8) C(26) 2.81 55702
H(8) C(27) 3.01 55702
H(8) H(2) 3.07 65702
H(8) H(3) 3.59 65702
H(8) H(20) 2.98 55702
H(8) H(21) 2.51 55702
H(8) H(22) 2.80 55702
H(9) C(23) 2.94 55702
H(9) C(24) 3.36 55702
H(9) C(39) 3.58 55601
H(9) H(4) 3.09 45501
H(9) H(19) 2.67 55702
H(9) H(20) 3.40 55702
H(9) H(21) 3.33 55702
H(9) H(32) 2.84 55601
H(9) H(47) 3.217 55601
H(10) C(4) 3.31 45501
H(10) C(5) 3.27 45501
H(10) H(3) 2.72 45501
H(10) H(4) 2.62 45501
H(10) H(47) 3.436 55601
H(10) H(48) 3.442 55601
H(11) C(50) 2.98 56602
H(11) C(51) 2.79 56602
H(11) C(52) 3.53 56602
H(11) H(28) 2.70 65602
H(11) H(41) 3.01 56602
H(11) H(42) 2.68 56602
H(12) C(34) 3.41 65602
H(12) C(47) 3.23 66602
H(12) C(49) 3.30 56602
H(12) C(50) 3.31 56602
H(12) C(51) 3.51 56602
H(12) C(53) 3.56 56602
H(12) C(54) 3.44 56602
H(12) C(56) 3.508 56602
H(12) H(28) 2.61 65602
H(12) H(29) 3.29 65602
H(12) H(39) 2.48 66602
H(12) H(46) 2.873 56602
H(13) C(40) 3.23 56602
H(13) C(41) 2.97 56602
H(13) C(42) 3.51 56602
H(13) C(47) 3.26 66602
H(13) C(48) 3.320 66602
H(13) C(60) 3.48 66602
H(13) H(24) 3.203 65501
H(13) H(33) 3.36 56602
H(13) H(34) 2.92 56602
H(13) H(39) 3.11 66602
H(13) H(40) 3.230 66602
H(13) H(46) 3.132 56602
H(13) H(49) 3.511 66602
H(13) H(50) 2.647 66602
H(14) C(5) 3.54 66702
H(14) C(59) 3.53 66602
H(14) H(4) 2.76 66702
H(14) H(5) 3.53 66702
H(14) H(24) 2.841 65501
H(14) H(33) 3.35 56602
H(14) H(47) 3.420 56602
H(14) H(49) 2.729 66602
H(14) H(50) 3.559 66602
H(15) C(5) 3.29 66702
H(15) H(4) 2.73 66702
H(16) C(28) 3.53 65501
H(16) C(33) 3.54 65602
H(16) C(34) 3.22 65602
H(16) H(23) 2.80 65501
H(16) H(27) 3.45 65602
H(16) H(28) 2.78 65602
H(17) C(33) 3.27 65602
H(17) C(58) 3.537 65602
H(17) C(59) 3.56 65602
H(17) H(22) 3.03 65501
H(17) H(27) 3.20 65602
H(17) H(33) 3.05 55602
H(17) H(48) 3.416 65602
H(17) H(49) 3.402 65602
H(18) C(5) 3.57 65702
H(18) C(6) 3.39 65702
H(18) C(8) 3.27 65702
H(18) C(9) 3.39 65702
H(18) C(58) 3.303 65602
H(18) C(59) 3.25 65602
H(18) H(4) 3.30 65702
H(18) H(5) 3.04 65702
H(18) H(6) 3.08 65702
H(18) H(7) 3.34 65702
H(18) H(33) 3.32 55602
H(18) H(48) 2.814 65602
H(18) H(49) 2.650 65602
H(19) C(5) 3.27 65702
H(19) C(11) 3.26 55702
H(19) H(4) 3.03 65702
H(19) H(6) 3.55 65702
H(19) H(9) 2.67 55702
H(20) C(10) 3.51 55702
H(20) H(3) 3.178 45501
H(20) H(8) 2.98 55702
H(20) H(9) 3.40 55702
H(21) C(10) 3.33 55702
H(21) C(38) 3.56 55602
H(21) C(39) 3.13 55602
H(21) H(8) 2.51 55702
H(21) H(9) 3.33 55702
H(21) H(31) 3.21 55602
H(21) H(32) 2.37 55602
H(21) H(42) 3.46 56602
H(22) C(10) 3.41 55702
H(22) C(38) 3.35 55602
H(22) H(2) 3.53 45501
H(22) H(8) 2.80 55702
H(22) H(17) 3.03 45501
H(22) H(31) 2.49 55602
H(22) H(32) 3.42 55602
H(22) H(42) 3.57 56602
H(23) C(20) 3.55 45501
H(23) C(34) 3.10 55602
H(23) C(35) 2.94 55602
H(23) H(16) 2.80 45501
H(23) H(28) 3.08 55602
H(23) H(29) 2.86 55602
H(24) C(16) 3.190 45501
H(24) C(17) 2.964 45501
H(24) C(59) 3.00 56602
H(24) C(60) 3.07 56602
H(24) H(2) 3.58 45501
H(24) H(13) 3.203 45501
H(24) H(14) 2.841 45501
H(24) H(40) 3.558 56602
H(24) H(41) 3.086 56602
H(24) H(49) 2.912 56602
H(24) H(50) 3.003 56602
H(25) C(57) 3.33 56602
H(25) C(58) 2.91 56602
H(25) C(59) 3.086 56602
H(25) H(2) 3.53 45501
H(25) H(41) 3.41 56602
H(25) H(48) 3.069 56602
H(25) H(49) 3.377 56602
H(26) C(40) 3.57 65501
H(26) C(41) 3.36 65501
H(26) H(33) 3.23 65501
H(26) H(34) 2.83 65501
H(26) H(37) 2.90 65602
H(27) C(21) 3.60 65602
H(27) C(39) 3.15 65501
H(27) C(40) 2.58 65501
H(27) C(41) 2.89 65501
H(27) C(52) 3.59 64501
H(27) H(16) 3.45 65602
H(27) H(17) 3.20 65602
H(27) H(32) 3.53 65501
H(27) H(33) 2.58 65501
H(27) H(34) 3.08 65501
H(27) H(37) 3.21 65602
H(27) H(43) 2.94 64501
H(28) C(14) 2.91 65602
H(28) C(15) 2.85 65602
H(28) C(20) 3.56 65602
H(28) C(51) 3.60 64501
H(28) C(52) 3.25 64501
H(28) H(11) 2.70 65602
H(28) H(12) 2.61 65602
H(28) H(16) 2.78 65602
H(28) H(23) 3.08 55602
H(28) H(39) 3.38 54501
H(28) H(43) 3.20 64501
H(29) C(28) 3.48 55602
H(29) C(47) 2.92 54501
H(29) C(48) 2.91 54501
H(29) H(12) 3.29 65602
H(29) H(23) 2.86 55602
H(29) H(39) 2.37 54501
H(29) H(40) 2.36 54501
H(30) C(50) 3.46 54501
H(30) C(51) 2.88 54501
H(30) C(52) 3.26 54501
H(30) H(38) 3.51 65602
H(30) H(40) 3.58 54501
H(30) H(42) 2.77 54501
H(30) H(43) 3.38 54501
H(31) C(26) 3.44 55602
H(31) C(27) 3.03 55602
H(31) H(21) 3.21 55602
H(31) H(22) 2.49 55602
H(31) H(42) 3.06 54501
H(32) C(11) 3.57 55401
H(32) C(21) 3.53 55602
H(32) C(22) 3.51 55602
H(32) C(26) 3.16 55602
H(32) H(9) 2.84 55401
H(32) H(21) 2.37 55602
H(32) H(22) 3.42 55602
H(32) H(27) 3.53 45501
H(33) C(21) 3.20 55602
H(33) C(22) 3.36 55602
H(33) C(33) 3.30 45501
H(33) C(59) 2.92 45501
H(33) C(60) 3.10 45501
H(33) H(13) 3.36 56602
H(33) H(14) 3.35 56602
H(33) H(17) 3.05 55602
H(33) H(18) 3.32 55602
H(33) H(26) 3.23 45501
H(33) H(27) 2.58 45501
H(33) H(49) 2.451 45501
H(33) H(50) 2.855 45501
H(34) C(32) 3.49 45501
H(34) C(43) 3.01 45501
H(34) C(44) 3.05 45501
H(34) C(45) 3.32 45501
H(34) C(46) 3.51 45501
H(34) C(47) 3.46 45501
H(34) C(48) 3.22 45501
H(34) C(60) 2.95 45501
H(34) H(13) 2.92 56602
H(34) H(26) 2.83 45501
H(34) H(27) 3.08 45501
H(34) H(36) 3.44 45501
H(34) H(50) 2.275 45501
H(35) C(44) 3.56 45501
H(35) C(45) 2.91 45501
H(35) C(46) 2.91 45501
H(35) C(47) 3.54 45501
H(35) H(37) 3.03 45501
H(35) H(38) 3.01 45501
H(36) C(45) 3.19 65602
H(36) H(34) 3.44 65501
H(36) H(37) 2.62 65602
H(36) H(43) 3.43 56602
H(37) C(31) 3.40 65602
H(37) C(32) 2.87 65602
H(37) C(33) 3.12 65602
H(37) C(44) 3.11 65602
H(37) C(45) 3.48 65602
H(37) H(26) 2.90 65602
H(37) H(27) 3.21 65602
H(37) H(35) 3.03 65501
H(37) H(36) 2.62 65602
H(37) H(37) 3.32 65602
H(37) H(43) 3.52 56602
H(38) C(31) 3.12 65602
H(38) C(32) 3.49 65602
H(38) C(35) 3.51 65602
H(38) C(36) 3.18 65602
H(38) C(54) 3.47 65501
H(38) H(30) 3.51 65602
H(38) H(35) 3.01 65501
H(38) H(45) 2.88 65501
H(39) C(15) 3.21 66602
H(39) C(16) 3.52 66602
H(39) C(35) 3.13 56501
H(39) H(12) 2.48 66602
H(39) H(13) 3.11 66602
H(39) H(28) 3.38 56501
H(39) H(29) 2.37 56501
H(39) H(44) 3.32 56602
H(40) C(35) 3.26 56501
H(40) H(13) 3.230 66602
H(40) H(24) 3.558 56602
H(40) H(29) 2.36 56501
H(40) H(30) 3.58 56501
H(40) H(44) 3.29 56602
H(41) C(14) 3.55 56602
H(41) C(28) 3.36 56602
H(41) C(29) 2.947 56602
H(41) C(30) 3.141 56602
H(41) H(11) 3.01 56602
H(41) H(24) 3.086 56602
H(41) H(25) 3.41 56602
H(42) C(25) 3.55 56602
H(42) C(26) 3.21 56602
H(42) C(27) 3.22 56602
H(42) C(28) 3.51 56602
H(42) C(36) 3.43 56501
H(42) C(38) 3.29 56501
H(42) H(11) 2.68 56602
H(42) H(21) 3.46 56602
H(42) H(22) 3.57 56602
H(42) H(30) 2.77 56501
H(42) H(31) 3.06 56501
H(43) C(33) 3.35 46501
H(43) C(34) 3.44 46501
H(43) C(37) 3.49 56501
H(43) C(44) 3.30 56602
H(43) C(45) 3.37 56602
H(43) H(27) 2.94 46501
H(43) H(28) 3.20 46501
H(43) H(30) 3.38 56501
H(43) H(36) 3.43 56602
H(43) H(37) 3.52 56602
H(44) C(43) 3.22 56602
H(44) C(44) 3.45 56602
H(44) C(45) 3.41 56602
H(44) C(46) 3.17 56602
H(44) C(47) 2.92 56602
H(44) C(48) 2.92 56602
H(44) H(39) 3.32 56602
H(44) H(40) 3.29 56602
H(45) H(38) 2.88 45501
H(46) C(15) 2.913 56602
H(46) C(16) 3.059 56602
H(46) H(12) 2.873 56602
H(46) H(13) 3.132 56602
H(47) C(11) 3.310 55401
H(47) C(12) 3.456 55401
H(47) C(16) 3.336 56602
H(47) C(17) 3.202 56602
H(47) C(18) 3.507 56602
H(47) H(9) 3.217 55401
H(47) H(10) 3.436 55401
H(47) H(14) 3.420 56602
H(48) C(7) 3.017 55401
H(48) C(8) 3.192 55401
H(48) C(9) 3.477 55401
H(48) C(10) 3.522 55401
H(48) C(11) 3.313 55401
H(48) C(12) 3.056 55401
H(48) H(5) 2.982 55401
H(48) H(10) 3.442 55401
H(48) H(17) 3.416 65602
H(48) H(18) 2.814 65602
H(48) H(25) 3.069 56602
H(49) C(17) 3.524 66602
H(49) C(22) 3.344 65602
H(49) C(40) 3.285 65501
H(49) H(5) 3.096 55401
H(49) H(13) 3.511 66602
H(49) H(14) 2.729 66602
H(49) H(17) 3.402 65602
H(49) H(18) 2.650 65602
H(49) H(24) 2.912 56602
H(49) H(25) 3.377 56602
H(49) H(33) 2.451 65501
H(50) C(16) 3.436 66602
H(50) C(40) 3.245 65501
H(50) C(41) 2.959 65501
H(50) H(13) 2.647 66602
H(50) H(14) 3.559 66602
H(50) H(24) 3.003 56602
H(50) H(33) 2.855 65501
H(50) H(34) 2.275 65501

loop_
_geom_torsion_atom_site_label_1
_geom_torsion_atom_site_label_2
_geom_torsion_atom_site_label_3
_geom_torsion_atom_site_label_4
_geom_torsion
_geom_torsion_site_symmetry_1
_geom_torsion_site_symmetry_3
_geom_torsion_site_symmetry_4
Pt(1) Pt(1) Ge(1) C(1) -116.7(4) 56702 . .
Pt(1) Pt(1) Ge(1) C(7) 106.7(4) 56702 . .
Ge(1) Pt(1) Pt(1) P(1) -167.4(3) . 56702 56702
Pt(1) Pt(1) Ge(1) C(1) -119.1(4) 56702 56702 56702
Pt(1) Pt(1) Ge(1) C(7) 112.8(5) 56702 56702 56702
Ge(1) Pt(1) Pt(1) P(1) 12.6(3) 56702 56702 56702
Pt(1) Pt(1) P(1) C(13) -93.9(4) 56702 . .
Pt(1) Pt(1) P(1) C(19) 29.4(7) 56702 . .
Pt(1) Pt(1) P(1) C(25) 151.4(4) 56702 . .
P(1) Pt(1) Pt(1) Ge(1) 167.4(3) . 56702 56702
P(1) Pt(1) Pt(1) Ge(1) -12.6(3) . 56702 .
Ge(1) Pt(1) Ge(1) C(1) -119.1(4) . 56702 56702
Ge(1) Pt(1) Ge(1) C(7) 112.8(4) . 56702 56702
Ge(1) Pt(1) Ge(1) C(1) -116.7(4) 56702 . .
Ge(1) Pt(1) Ge(1) C(7) 106.7(4) 56702 . .
Ge(1) Pt(1) P(1) C(13) -105.0(3) . . .
Ge(1) Pt(1) P(1) C(19) 18.3(5) . . .
Ge(1) Pt(1) P(1) C(25) 140.3(4) . . .
P(1) Pt(1) Ge(1) Pt(1) 176.38(9) . . 56702
P(1) Pt(1) Ge(1) C(1) 59.7(5) . . .
P(1) Pt(1) Ge(1) C(7) -76.9(4) . . .
Ge(1) Pt(1) P(1) C(13) 69.6(4) 56702 . .
Ge(1) Pt(1) P(1) C(19) -167.0(5) 56702 . .
Ge(1) Pt(1) P(1) C(25) -45.1(4) 56702 . .
P(1) Pt(1) Ge(1) Pt(1) -174.43(15) . 56702 56702
P(1) Pt(1) Ge(1) C(1) 66.5(4) . 56702 56702
P(1) Pt(1) Ge(1) C(7) -61.6(5) . 56702 56702
Pt(2) Pt(2) Ge(2) C(31) -110.8(4) 55602 . .
Pt(2) Pt(2) Ge(2) C(37) 107.7(5) 55602 . .
Ge(2) Pt(2) Pt(2) P(2) -169.3(3) . 55602 55602
Pt(2) Pt(2) Ge(2) C(31) -118.5(5) 55602 55602 55602
Pt(2) Pt(2) Ge(2) C(37) 113.0(5) 55602 55602 55602
Ge(2) Pt(2) Pt(2) P(2) 10.7(3) 55602 55602 55602
Pt(2) Pt(2) P(2) C(43) -104.6(5) 55602 . .
Pt(2) Pt(2) P(2) C(49) 139.0(6) 55602 . .
Pt(2) Pt(2) P(2) C(55) 16.6(6) 55602 . .
P(2) Pt(2) Pt(2) Ge(2) 169.3(3) . 55602 55602
P(2) Pt(2) Pt(2) Ge(2) -10.7(3) . 55602 .
Ge(2) Pt(2) Ge(2) C(31) -118.5(5) . 55602 55602
Ge(2) Pt(2) Ge(2) C(37) 113.0(5) . 55602 55602
Ge(2) Pt(2) Ge(2) C(31) -110.8(4) 55602 . .
Ge(2) Pt(2) Ge(2) C(37) 107.7(5) 55602 . .
Ge(2) Pt(2) P(2) C(43) -114.0(4) . . .
Ge(2) Pt(2) P(2) C(49) 129.7(5) . . .
Ge(2) Pt(2) P(2) C(55) 7.3(4) . . .
P(2) Pt(2) Ge(2) Pt(2) 176.60(9) . . 55602
P(2) Pt(2) Ge(2) C(31) 65.8(4) . . .
P(2) Pt(2) Ge(2) C(37) -75.7(5) . . .
Ge(2) Pt(2) P(2) C(43) 60.7(4) 55602 . .
Ge(2) Pt(2) P(2) C(49) -55.7(6) 55602 . .
Ge(2) Pt(2) P(2) C(55) -178.1(4) 55602 . .
P(2) Pt(2) Ge(2) Pt(2) -174.46(15) . 55602 55602
P(2) Pt(2) Ge(2) C(31) 67.0(6) . 55602 55602
P(2) Pt(2) Ge(2) C(37) -61.5(5) . 55602 55602
Pt(1) Ge(1) C(1) C(2) -25.4(13) . . .
Pt(1) Ge(1) C(1) C(6) 158.1(10) . . .
Pt(1) Ge(1) C(7) C(8) 122.1(12) . . .
Pt(1) Ge(1) C(7) C(12) -57.4(14) . . .
Pt(1) Ge(1) C(1) C(2) -110.8(11) 56702 . .
Pt(1) Ge(1) C(1) C(6) 72.6(12) 56702 . .
Pt(1) Ge(1) C(7) C(8) -160.8(12) 56702 . .
Pt(1) Ge(1) C(7) C(12) 19.7(14) 56702 . .
C(1) Ge(1) C(7) C(8) -22.9(14) . . .
C(1) Ge(1) C(7) C(12) 157.6(13) . . .
C(7) Ge(1) C(1) C(2) 116.4(12) . . .
C(7) Ge(1) C(1) C(6) -60.1(13) . . .
Pt(2) Ge(2) C(31) C(32) -37.9(15) . . .
Pt(2) Ge(2) C(31) C(36) 142.6(12) . . .
Pt(2) Ge(2) C(37) C(38) 136.8(14) . . .
Pt(2) Ge(2) C(37) C(42) -40.4(14) . . .
Pt(2) Ge(2) C(31) C(32) -120.8(12) 55602 . .
Pt(2) Ge(2) C(31) C(36) 59.7(14) 55602 . .
Pt(2) Ge(2) C(37) C(38) -144.3(14) 55602 . .
Pt(2) Ge(2) C(37) C(42) 38.4(14) 55602 . .
C(31) Ge(2) C(37) C(38) -10.5(17) . . .
C(31) Ge(2) C(37) C(42) 172.3(12) . . .
C(37) Ge(2) C(31) C(32) 107.2(14) . . .
C(37) Ge(2) C(31) C(36) -72.3(14) . . .
Pt(1) P(1) C(13) C(14) -155.3(8) . . .
Pt(1) P(1) C(13) C(18) 26.5(9) . . .
Pt(1) P(1) C(19) C(20) -132.8(13) . . .
Pt(1) P(1) C(19) C(24) 45.2(15) . . .
Pt(1) P(1) C(25) C(26) -118.7(10) . . .
Pt(1) P(1) C(25) C(30) 54.6(10) . . .
C(13) P(1) C(19) C(20) -6.7(16) . . .
C(13) P(1) C(19) C(24) 171.3(12) . . .
C(19) P(1) C(13) C(14) 72.7(10) . . .
C(19) P(1) C(13) C(18) -105.5(9) . . .
C(13) P(1) C(25) C(26) 121.6(11) . . .
C(13) P(1) C(25) C(30) -65.0(10) . . .
C(25) P(1) C(13) C(14) -33.7(10) . . .
C(25) P(1) C(13) C(18) 148.1(8) . . .
C(19) P(1) C(25) C(26) 13.0(12) . . .
C(19) P(1) C(25) C(30) -173.6(9) . . .
C(25) P(1) C(19) C(20) 99.8(15) . . .
C(25) P(1) C(19) C(24) -82.2(13) . . .
Pt(2) P(2) C(43) C(44) 9.2(11) . . .
Pt(2) P(2) C(43) C(48) -165.0(10) . . .
Pt(2) P(2) C(49) C(50) -166.5(11) . . .
Pt(2) P(2) C(49) C(54) 17.6(16) . . .
Pt(2) P(2) C(55) C(56) 56.3(10) . . .
Pt(2) P(2) C(55) C(60) -126.9(11) . . .
C(43) P(2) C(49) C(50) 74.1(14) . . .
C(43) P(2) C(49) C(54) -101.8(14) . . .
C(49) P(2) C(43) C(44) 132.3(10) . . .
C(49) P(2) C(43) C(48) -41.9(13) . . .
C(43) P(2) C(55) C(56) 179.4(10) . . .
C(43) P(2) C(55) C(60) -3.9(13) . . .
C(55) P(2) C(43) C(44) -119.7(10) . . .
C(55) P(2) C(43) C(48) 66.1(13) . . .
C(49) P(2) C(55) C(56) -71.9(11) . . .
C(49) P(2) C(55) C(60) 104.9(12) . . .
C(55) P(2) C(49) C(50) -35.9(15) . . .
C(55) P(2) C(49) C(54) 148.2(14) . . .
Ge(1) C(1) C(2) C(3) -175.6(13) . . .
Ge(1) C(1) C(6) C(5) 174.5(12) . . .
C(2) C(1) C(6) C(5) -2(2) . . .
C(6) C(1) C(2) C(3) 1(2) . . .
C(1) C(2) C(3) C(4) -3(2) . . .
C(2) C(3) C(4) C(5) 7(2) . . .
C(3) C(4) C(5) C(6) -8(2) . . .
C(4) C(5) C(6) C(1) 6(2) . . .
Ge(1) C(7) C(8) C(9) -176.9(14) . . .
Ge(1) C(7) C(12) C(11) 178.1(15) . . .
C(8) C(7) C(12) C(11) -1(2) . . .
C(12) C(7) C(8) C(9) 3(2) . . .
C(7) C(8) C(9) C(10) -2(3) . . .
C(8) C(9) C(10) C(11) -0(3) . . .
C(9) C(10) C(11) C(12) 1(2) . . .
C(10) C(11) C(12) C(7) -0(2) . . .
P(1) C(13) C(14) C(15) 179.2(9) . . .
P(1) C(13) C(18) C(17) -178.2(9) . . .
C(14) C(13) C(18) C(17) 3.5(16) . . .
C(18) C(13) C(14) C(15) -2.5(16) . . .
C(13) C(14) C(15) C(16) 1.5(18) . . .
C(14) C(15) C(16) C(17) -1.2(18) . . .
C(15) C(16) C(17) C(18) 2.1(18) . . .
C(16) C(17) C(18) C(13) -3.3(18) . . .
P(1) C(19) C(20) C(21) 178.7(14) . . .
P(1) C(19) C(24) C(23) -178.5(14) . . .
C(20) C(19) C(24) C(23) -0.3(19) . . .
C(24) C(19) C(20) C(21) 1(2) . . .
C(19) C(20) C(21) C(22) -0(2) . . .
C(20) C(21) C(22) C(23) -1(2) . . .
C(21) C(22) C(23) C(24) 1(3) . . .
C(22) C(23) C(24) C(19) -1(2) . . .
P(1) C(25) C(26) C(27) 171.2(11) . . .
P(1) C(25) C(30) C(29) -174.1(9) . . .
C(26) C(25) C(30) C(29) -0.4(14) . . .
C(30) C(25) C(26) C(27) -2(2) . . .
C(25) C(26) C(27) C(28) 4(2) . . .
C(26) C(27) C(28) C(29) -4(2) . . .
C(27) C(28) C(29) C(30) 1(2) . . .
C(28) C(29) C(30) C(25) 0.7(16) . . .
Ge(2) C(31) C(32) C(33) 174.2(15) . . .
Ge(2) C(31) C(36) C(35) -175.6(14) . . .
C(32) C(31) C(36) C(35) 5(2) . . .
C(36) C(31) C(32) C(33) -6(2) . . .
C(31) C(32) C(33) C(34) 7(3) . . .
C(32) C(33) C(34) C(35) -6(3) . . .
C(33) C(34) C(35) C(36) 5(3) . . .
C(34) C(35) C(36) C(31) -4(3) . . .
Ge(2) C(37) C(38) C(39) -176.1(14) . . .
Ge(2) C(37) C(42) C(41) 178.9(15) . . .
C(38) C(37) C(42) C(41) 1(2) . . .
C(42) C(37) C(38) C(39) 1(2) . . .
C(37) C(38) C(39) C(40) -2(3) . . .
C(38) C(39) C(40) C(41) 1(2) . . .
C(39) C(40) C(41) C(42) 1(2) . . .
C(40) C(41) C(42) C(37) -2(3) . . .
P(2) C(43) C(44) C(45) -174.9(11) . . .
P(2) C(43) C(48) C(47) 176.1(11) . . .
C(44) C(43) C(48) C(47) 2(2) . . .
C(48) C(43) C(44) C(45) -0.3(15) . . .
C(43) C(44) C(45) C(46) -1(2) . . .
C(44) C(45) C(46) C(47) 1(2) . . .
C(45) C(46) C(47) C(48) 1(2) . . .
C(46) C(47) C(48) C(43) -2(2) . . .
P(2) C(49) C(50) C(51) -174.1(13) . . .
P(2) C(49) C(54) C(53) 177.0(14) . . .
C(50) C(49) C(54) C(53) 1(2) . . .
C(54) C(49) C(50) C(51) 2(2) . . .
C(49) C(50) C(51) C(52) -1(2) . . .
C(50) C(51) C(52) C(53) -2(2) . . .
C(51) C(52) C(53) C(54) 5(3) . . .
C(52) C(53) C(54) C(49) -4(2) . . .
P(2) C(55) C(56) C(57) -178.0(10) . . .
P(2) C(55) C(60) C(59) 178.4(11) . . .
C(56) C(55) C(60) C(59) -5(2) . . .
C(60) C(55) C(56) C(57) 5.0(19) . . .
C(55) C(56) C(57) C(58) -4(2) . . .
C(56) C(57) C(58) C(59) 3(2) . . .
C(57) C(58) C(59) C(60) -3(2) . . .
C(58) C(59) C(60) C(55) 4(2) . . .
